data_7004382
loop_
_publ_author_name
'Wei, Xuehong'
'Cheng, Yanxiang'
'Hitchcock, Peter B.'
'Lappert, Michael F.'

_publ_section_title
;
 Syntheses, structures and reactions of a series of
 \b-diketiminatoyttrium compounds
;
_journal_issue 38
_journal_name_full 'Dalton Transactions'
_journal_page_first 5235
_journal_page_last 5246
_journal_paper_doi 10.1039/b806451b
_journal_year 2008
_chemical_compound_source 'synthesis as described'
_chemical_formula_moiety 'C42 H58 Cl1 N4 Si4 Y'
_chemical_formula_sum 'C42 H58 Cl N4 Si4 Y'
_chemical_formula_weight 855.64
_space_group_IT_number 2
_symmetry_cell_setting triclinic
_symmetry_Int_Tables_number 2
_symmetry_space_group_name_Hall '-P 1'
_symmetry_space_group_name_H-M 'P -1'
_atom_sites_solution_hydrogens geom
_atom_sites_solution_primary direct
_atom_sites_solution_secondary difmap
_audit_conform_dict_location ftp://ftp.iucr.org/pub/cif_core.dic
_audit_conform_dict_name cif_core.dic
_audit_conform_dict_version 2.2
_audit_creation_date 2004-04-07T07:44:06-00:00
_audit_creation_method 'WinGX routine CIF_UPDATE'
_cell_angle_alpha 84.567(1)
_cell_angle_beta 86.136(1)
_cell_angle_gamma 89.915(1)
_cell_formula_units_Z 2
_cell_length_a 11.8676(2)
_cell_length_b 12.4721(2)
_cell_length_c 15.7658(3)
_cell_measurement_reflns_used 30094
_cell_measurement_temperature 173(2)
_cell_measurement_theta_max 25.682
_cell_measurement_theta_min 3.705
_cell_measurement_wavelength 0.71073
_cell_volume 2317.77(7)
_computing_cell_refinement 'HKL Scalepack (Otwinowski & Minor 1997)'
_computing_data_collection 'Collect (Nonius BV, 1997-2000)'
_computing_data_reduction 'HKL Denzo and Scalepack (Otwinowski & Minor 1997)'
_computing_molecular_graphics 'Ortep-3 for Windows (Farrugia, 1997)'
_computing_publication_material 'WinGX publication routines (Farrugia, 1999)'
_computing_structure_refinement 'SHELXL-97 (Sheldrick, 1997)'
_computing_structure_solution 'SHELXS-97 (Sheldrick, 1997)'
_diffrn_ambient_temperature 173(2)
_diffrn_detector 'CCD plate'
_diffrn_measured_fraction_theta_full 0.965
_diffrn_measured_fraction_theta_max 0.965
_diffrn_measurement_device '95mm CCD camera on \k-goniostat'
_diffrn_measurement_device_type KappaCCD
_diffrn_measurement_method 'CCD rotation images, thick slices'
_diffrn_orient_matrix_type 'by Nonius Collect from scalepack cell'
_diffrn_orient_matrix_UB_11 0.785483E-1
_diffrn_orient_matrix_UB_12 0.169369E-1
_diffrn_orient_matrix_UB_13 -0.245639E-1
_diffrn_orient_matrix_UB_21 -0.232657E-1
_diffrn_orient_matrix_UB_22 0.754939E-1
_diffrn_orient_matrix_UB_23 -0.176216E-1
_diffrn_orient_matrix_UB_31 0.205352E-1
_diffrn_orient_matrix_UB_32 0.223781E-1
_diffrn_orient_matrix_UB_33 0.562518E-1
_diffrn_radiation_monochromator graphite
_diffrn_radiation_probe x-ray
_diffrn_radiation_type MoK\a
_diffrn_radiation_wavelength 0.7107
_diffrn_reflns_av_R_equivalents 0.0445
_diffrn_reflns_av_unetI/netI 0.0308
_diffrn_reflns_limit_h_max 14
_diffrn_reflns_limit_h_min -14
_diffrn_reflns_limit_k_max 14
_diffrn_reflns_limit_k_min -15
_diffrn_reflns_limit_l_max 19
_diffrn_reflns_limit_l_min -19
_diffrn_reflns_number 38237
_diffrn_reflns_theta_full 25.69
_diffrn_reflns_theta_max 25.68
_diffrn_reflns_theta_min 3.71
_diffrn_source 'Enraf Nonius FR590'
_exptl_absorpt_coefficient_mu 1.451
_exptl_absorpt_correction_T_max 0.6772
_exptl_absorpt_correction_T_min 0.6003
_exptl_absorpt_correction_type multi-scan
_exptl_absorpt_process_details
;
[c.f. r.h. blessing, acta cryst. (1995), a51, 33-38]
;
_exptl_crystal_colour colourless
_exptl_crystal_density_diffrn 1.226
_exptl_crystal_density_method 'not measured'
_exptl_crystal_description prism
_exptl_crystal_F_000 900
_exptl_crystal_size_max 0.3
_exptl_crystal_size_mid 0.3
_exptl_crystal_size_min 0.25
_refine_diff_density_max 0.428
_refine_diff_density_min -0.363
_refine_diff_density_rms 0.055
_refine_ls_extinction_method none
_refine_ls_goodness_of_fit_ref 1.207
_refine_ls_hydrogen_treatment riding
_refine_ls_matrix_type full
_refine_ls_number_parameters 469
_refine_ls_number_reflns 8497
_refine_ls_number_restraints 0
_refine_ls_restrained_S_all 1.207
_refine_ls_R_factor_all 0.0416
_refine_ls_R_factor_gt 0.0353
_refine_ls_shift/su_max 0.001
_refine_ls_shift/su_mean 0
_refine_ls_structure_factor_coef Fsqd
_refine_ls_weighting_details 'calc w=1/[\s^2^(Fo^2^)+(0.0194P)^2^+2.1498P] where P=(Fo^2^+2Fc^2^)/3'
_refine_ls_weighting_scheme calc
_refine_ls_wR_factor_gt 0.0787
_refine_ls_wR_factor_ref 0.081
_reflns_number_gt 7731
_reflns_number_total 8497
_reflns_threshold_expression >2sigma(I)
_cod_data_source_file b806451b.txt
_cod_data_source_block (6)-apr904
_cod_original_sg_symbol_H-M P-1
_cod_original_formula_sum 'C42 H58 Cl1 N4 Si4 Y'
_cod_database_code 7004382

loop_
_symmetry_equiv_pos_as_xyz
'x, y, z'
'-x, -y, -z'

loop_
_atom_site_label
_atom_site_type_symbol
_atom_site_fract_x
_atom_site_fract_y
_atom_site_fract_z
_atom_site_U_iso_or_equiv
_atom_site_adp_type
_atom_site_occupancy
_atom_site_symmetry_multiplicity
_atom_site_calc_flag
_atom_site_refinement_flags
_atom_site_disorder_assembly
_atom_site_disorder_group
Y Y 0.670775(18) 0.674463(18) 0.266171(14) 0.01840(7) Uani 1 1 d . . .
Cl Cl 0.50553(5) 0.54569(5) 0.31126(4) 0.03181(15) Uani 1 1 d . . .
Si1 Si 0.39698(6) 0.80018(6) 0.19235(5) 0.02595(16) Uani 1 1 d . . .
Si2 Si 0.72182(6) 0.58462(6) 0.04728(4) 0.02388(15) Uani 1 1 d . . .
Si3 Si 0.68385(6) 0.82387(6) 0.45952(4) 0.02655(16) Uani 1 1 d . . .
Si4 Si 0.77640(6) 0.42632(5) 0.39631(4) 0.02457(16) Uani 1 1 d . . .
N1 N 0.54310(16) 0.79860(16) 0.20348(12) 0.0212(4) Uani 1 1 d . . .
N2 N 0.73417(16) 0.67633(15) 0.12400(12) 0.0203(4) Uani 1 1 d . . .
N3 N 0.74123(16) 0.77894(16) 0.36387(12) 0.0217(4) Uani 1 1 d . . .
N4 N 0.79505(16) 0.54955(16) 0.33209(12) 0.0210(4) Uani 1 1 d . . .
C1 C 0.6163(2) 0.87885(19) 0.18114(14) 0.0205(5) Uani 1 1 d . . .
C2 C 0.7298(2) 0.86428(19) 0.14951(15) 0.0218(5) Uani 1 1 d . . .
H2 H 0.7812 0.9206 0.1565 0.026 Uiso 1 1 calc R . .
C3 C 0.77525(19) 0.77594(19) 0.10883(15) 0.0205(5) Uani 1 1 d . . .
C4 C 0.5829(2) 0.99328(19) 0.19027(16) 0.0236(5) Uani 1 1 d . . .
C5 C 0.6153(2) 1.0759(2) 0.12756(18) 0.0317(6) Uani 1 1 d . . .
H5 H 0.6607 1.0602 0.0784 0.038 Uiso 1 1 calc R . .
C6 C 0.5815(3) 1.1813(2) 0.1367(2) 0.0423(7) Uani 1 1 d . . .
H6 H 0.6025 1.2369 0.0931 0.051 Uiso 1 1 calc R . .
C7 C 0.5180(3) 1.2052(2) 0.2083(2) 0.0426(8) Uani 1 1 d . . .
H7 H 0.4954 1.2773 0.2145 0.051 Uiso 1 1 calc R . .
C8 C 0.4868(3) 1.1246(2) 0.2714(2) 0.0411(7) Uani 1 1 d . . .
H8 H 0.443 1.1414 0.3211 0.049 Uiso 1 1 calc R . .
C9 C 0.5191(2) 1.0190(2) 0.26275(17) 0.0307(6) Uani 1 1 d . . .
H9 H 0.4975 0.9639 0.3066 0.037 Uiso 1 1 calc R . .
C10 C 0.8743(2) 0.8027(2) 0.04580(16) 0.0241(5) Uani 1 1 d . . .
C11 C 0.8660(2) 0.8834(2) -0.02078(18) 0.0345(6) Uani 1 1 d . . .
H11 H 0.7973 0.9219 -0.0261 0.041 Uiso 1 1 calc R . .
C12 C 0.9568(3) 0.9082(2) -0.07960(19) 0.0429(7) Uani 1 1 d . . .
H12 H 0.9495 0.9619 -0.1259 0.052 Uiso 1 1 calc R . .
C13 C 1.0575(3) 0.8547(2) -0.07051(19) 0.0417(7) Uani 1 1 d . . .
H13 H 1.1201 0.8723 -0.1101 0.05 Uiso 1 1 calc R . .
C14 C 1.0677(2) 0.7761(3) -0.00444(19) 0.0397(7) Uani 1 1 d . . .
H14 H 1.1378 0.7402 0.002 0.048 Uiso 1 1 calc R . .
C15 C 0.9760(2) 0.7486(2) 0.05321(18) 0.0327(6) Uani 1 1 d . . .
H15 H 0.983 0.6927 0.0978 0.039 Uiso 1 1 calc R . .
C16 C 0.3484(3) 0.9224(2) 0.1269(2) 0.0444(8) Uani 1 1 d . . .
H16A H 0.392 0.9301 0.0716 0.067 Uiso 1 1 calc R . .
H16B H 0.3596 0.9864 0.157 0.067 Uiso 1 1 calc R . .
H16C H 0.268 0.9147 0.1178 0.067 Uiso 1 1 calc R . .
C17 C 0.3652(2) 0.6831(2) 0.13262(19) 0.0370(7) Uani 1 1 d . . .
H17A H 0.4093 0.6893 0.0775 0.055 Uiso 1 1 calc R . .
H17B H 0.2845 0.6821 0.1231 0.055 Uiso 1 1 calc R . .
H17C H 0.3852 0.6162 0.1659 0.055 Uiso 1 1 calc R . .
C18 C 0.3146(2) 0.7866(3) 0.29766(19) 0.0387(7) Uani 1 1 d . . .
H18A H 0.3308 0.8482 0.3292 0.058 Uiso 1 1 calc R . .
H18B H 0.3358 0.7198 0.3304 0.058 Uiso 1 1 calc R . .
H18C H 0.2337 0.7847 0.2887 0.058 Uiso 1 1 calc R . .
C19 C 0.6294(3) 0.4750(2) 0.1000(2) 0.0491(8) Uani 1 1 d . . .
H19A H 0.5585 0.5056 0.1223 0.074 Uiso 1 1 calc R . .
H19B H 0.6676 0.437 0.1472 0.074 Uiso 1 1 calc R . .
H19C H 0.6131 0.4243 0.0585 0.074 Uiso 1 1 calc R . .
C20 C 0.6530(3) 0.6570(3) -0.04368(19) 0.0417(7) Uani 1 1 d . . .
H20A H 0.7031 0.7146 -0.0708 0.063 Uiso 1 1 calc R . .
H20B H 0.5817 0.6883 -0.0228 0.063 Uiso 1 1 calc R . .
H20C H 0.6377 0.6065 -0.0855 0.063 Uiso 1 1 calc R . .
C21 C 0.8542(2) 0.5229(2) 0.00642(19) 0.0397(7) Uani 1 1 d . . .
H21A H 0.9047 0.5793 -0.022 0.059 Uiso 1 1 calc R . .
H21B H 0.8367 0.4718 -0.0345 0.059 Uiso 1 1 calc R . .
H21C H 0.8913 0.4848 0.0541 0.059 Uiso 1 1 calc R . .
C22 C 0.8478(2) 0.79105(19) 0.33087(15) 0.0209(5) Uani 1 1 d . . .
C23 C 0.9079(2) 0.71061(19) 0.28985(15) 0.0216(5) Uani 1 1 d . . .
H23 H 0.966 0.7354 0.2482 0.026 Uiso 1 1 calc R . .
C24 C 0.89227(19) 0.59686(19) 0.30318(14) 0.0199(5) Uani 1 1 d . . .
C25 C 0.9105(2) 0.8950(2) 0.33378(16) 0.0247(5) Uani 1 1 d . . .
C26 C 0.8604(2) 0.9928(2) 0.30817(16) 0.0289(6) Uani 1 1 d . . .
H26 H 0.7851 0.9938 0.2911 0.035 Uiso 1 1 calc R . .
C27 C 0.9193(3) 1.0885(2) 0.30737(19) 0.0368(7) Uani 1 1 d . . .
H27 H 0.8847 1.1546 0.2889 0.044 Uiso 1 1 calc R . .
C28 C 1.0279(3) 1.0885(2) 0.3331(2) 0.0437(8) Uani 1 1 d . . .
H28 H 1.0682 1.1544 0.3323 0.052 Uiso 1 1 calc R . .
C29 C 1.0779(3) 0.9923(2) 0.3603(2) 0.0480(8) Uani 1 1 d . . .
H29 H 1.1522 0.9923 0.3792 0.058 Uiso 1 1 calc R . .
C30 C 1.0202(2) 0.8959(2) 0.3601(2) 0.0368(7) Uani 1 1 d . . .
H30 H 1.0556 0.83 0.3779 0.044 Uiso 1 1 calc R . .
C31 C 0.9932(2) 0.53003(19) 0.28021(15) 0.0224(5) Uani 1 1 d . . .
C32 C 1.0994(2) 0.5518(2) 0.30684(17) 0.0283(6) Uani 1 1 d . . .
H32 H 1.1099 0.6126 0.3375 0.034 Uiso 1 1 calc R . .
C33 C 1.1904(2) 0.4854(2) 0.28900(19) 0.0375(7) Uani 1 1 d . . .
H33 H 1.2625 0.5002 0.3082 0.045 Uiso 1 1 calc R . .
C34 C 1.1757(2) 0.3983(2) 0.24338(18) 0.0402(7) Uani 1 1 d . . .
H34 H 1.2377 0.3524 0.2317 0.048 Uiso 1 1 calc R . .
C35 C 1.0714(3) 0.3770(2) 0.21439(18) 0.0365(7) Uani 1 1 d . . .
H35 H 1.0621 0.3177 0.1818 0.044 Uiso 1 1 calc R . .
C36 C 0.9806(2) 0.4424(2) 0.23320(16) 0.0285(6) Uani 1 1 d . . .
H36 H 0.9088 0.4274 0.2137 0.034 Uiso 1 1 calc R . .
C37 C 0.6753(3) 0.9725(2) 0.46815(19) 0.0402(7) Uani 1 1 d . . .
H37A H 0.7515 1.0038 0.4605 0.06 Uiso 1 1 calc R . .
H37B H 0.6413 0.9856 0.5246 0.06 Uiso 1 1 calc R . .
H37C H 0.6289 1.0058 0.4239 0.06 Uiso 1 1 calc R . .
C38 C 0.7718(3) 0.7655(3) 0.54525(19) 0.0449(8) Uani 1 1 d . . .
H38A H 0.8483 0.7959 0.5361 0.067 Uiso 1 1 calc R . .
H38B H 0.7754 0.6871 0.544 0.067 Uiso 1 1 calc R . .
H38C H 0.7383 0.7826 0.6008 0.067 Uiso 1 1 calc R . .
C39 C 0.5382(2) 0.7681(3) 0.4733(2) 0.0432(7) Uani 1 1 d . . .
H39A H 0.4939 0.8003 0.4273 0.065 Uiso 1 1 calc R . .
H39B H 0.503 0.7847 0.5285 0.065 Uiso 1 1 calc R . .
H39C H 0.5409 0.6898 0.4713 0.065 Uiso 1 1 calc R . .
C40 C 0.6821(2) 0.4581(2) 0.48902(18) 0.0375(7) Uani 1 1 d . . .
H40A H 0.7183 0.5122 0.5195 0.056 Uiso 1 1 calc R . .
H40B H 0.6676 0.3926 0.5276 0.056 Uiso 1 1 calc R . .
H40C H 0.6105 0.4865 0.469 0.056 Uiso 1 1 calc R . .
C41 C 0.9089(2) 0.3702(2) 0.44025(19) 0.0383(7) Uani 1 1 d . . .
H41A H 0.9614 0.3518 0.3932 0.057 Uiso 1 1 calc R . .
H41B H 0.8909 0.3054 0.4789 0.057 Uiso 1 1 calc R . .
H41C H 0.9439 0.4241 0.4717 0.057 Uiso 1 1 calc R . .
C42 C 0.7083(2) 0.3244(2) 0.33746(19) 0.0368(7) Uani 1 1 d . . .
H42A H 0.7586 0.3081 0.2885 0.055 Uiso 1 1 calc R . .
H42B H 0.6369 0.3529 0.3172 0.055 Uiso 1 1 calc R . .
H42C H 0.6936 0.2585 0.3756 0.055 Uiso 1 1 calc R . .

loop_
_atom_site_aniso_label
_atom_site_aniso_U_11
_atom_site_aniso_U_22
_atom_site_aniso_U_33
_atom_site_aniso_U_23
_atom_site_aniso_U_13
_atom_site_aniso_U_12
Y 0.01535(12) 0.01915(12) 0.02049(12) -0.00114(9) -0.00069(8) 0.00025(8)
Cl 0.0204(3) 0.0325(3) 0.0407(4) 0.0046(3) 0.0003(3) -0.0057(3)
Si1 0.0176(3) 0.0293(4) 0.0308(4) -0.0009(3) -0.0038(3) 0.0028(3)
Si2 0.0237(3) 0.0235(4) 0.0250(4) -0.0063(3) 0.0000(3) 0.0007(3)
Si3 0.0252(4) 0.0303(4) 0.0248(4) -0.0073(3) -0.0003(3) 0.0007(3)
Si4 0.0238(4) 0.0220(4) 0.0270(4) 0.0029(3) -0.0021(3) -0.0016(3)
N1 0.0182(10) 0.0213(10) 0.0235(10) 0.0008(8) -0.0016(8) 0.0011(8)
N2 0.0185(10) 0.0205(10) 0.0216(10) -0.0013(8) 0.0004(8) 0.0011(8)
N3 0.0198(10) 0.0234(11) 0.0224(10) -0.0041(8) -0.0017(8) 0.0019(8)
N4 0.0187(10) 0.0204(10) 0.0236(10) 0.0001(8) -0.0023(8) -0.0008(8)
C1 0.0219(12) 0.0208(12) 0.0188(12) -0.0005(10) -0.0040(9) 0.0016(10)
C2 0.0196(12) 0.0208(12) 0.0253(12) -0.0037(10) -0.0004(10) -0.0020(10)
C3 0.0188(12) 0.0221(12) 0.0206(12) -0.0001(10) -0.0033(9) -0.0009(10)
C4 0.0232(13) 0.0196(12) 0.0288(13) -0.0024(10) -0.0069(10) 0.0034(10)
C5 0.0359(15) 0.0250(14) 0.0340(15) -0.0016(11) -0.0026(12) 0.0017(11)
C6 0.0536(19) 0.0253(15) 0.0474(18) 0.0041(13) -0.0101(15) 0.0029(13)
C7 0.0511(19) 0.0232(15) 0.057(2) -0.0102(14) -0.0189(16) 0.0099(13)
C8 0.0443(17) 0.0389(17) 0.0433(17) -0.0189(14) -0.0067(14) 0.0129(14)
C9 0.0309(14) 0.0302(14) 0.0314(14) -0.0048(12) -0.0031(11) 0.0047(11)
C10 0.0225(13) 0.0235(13) 0.0258(13) -0.0026(10) 0.0020(10) -0.0022(10)
C11 0.0339(15) 0.0316(15) 0.0355(15) 0.0039(12) 0.0062(12) 0.0031(12)
C12 0.0499(19) 0.0376(17) 0.0369(16) 0.0084(13) 0.0122(14) -0.0043(14)
C13 0.0351(16) 0.0452(18) 0.0423(17) -0.0054(14) 0.0172(13) -0.0117(14)
C14 0.0226(14) 0.0489(18) 0.0469(18) -0.0074(15) 0.0063(12) 0.0027(13)
C15 0.0254(14) 0.0356(15) 0.0358(15) 0.0009(12) 0.0011(11) 0.0006(12)
C16 0.0372(17) 0.0411(17) 0.056(2) 0.0049(15) -0.0227(15) 0.0051(14)
C17 0.0300(15) 0.0414(17) 0.0408(16) -0.0062(13) -0.0086(12) -0.0020(12)
C18 0.0217(14) 0.0466(18) 0.0471(17) -0.0069(14) 0.0049(12) 0.0015(12)
C19 0.063(2) 0.0348(17) 0.0504(19) -0.0168(15) 0.0095(16) -0.0209(15)
C20 0.0368(16) 0.056(2) 0.0350(16) -0.0132(14) -0.0102(13) 0.0098(14)
C21 0.0392(16) 0.0431(17) 0.0385(16) -0.0148(14) -0.0017(13) 0.0159(14)
C22 0.0216(12) 0.0209(12) 0.0205(12) -0.0002(10) -0.0054(10) -0.0005(10)
C23 0.0181(12) 0.0230(13) 0.0230(12) -0.0013(10) 0.0023(9) 0.0000(10)
C24 0.0172(12) 0.0243(12) 0.0186(12) -0.0023(10) -0.0034(9) 0.0026(10)
C25 0.0219(13) 0.0253(13) 0.0276(13) -0.0065(11) -0.0008(10) -0.0011(10)
C26 0.0278(14) 0.0281(14) 0.0313(14) -0.0046(11) -0.0045(11) 0.0011(11)
C27 0.0447(17) 0.0240(14) 0.0428(17) -0.0055(12) -0.0077(13) -0.0003(12)
C28 0.0434(18) 0.0290(16) 0.060(2) -0.0111(14) -0.0065(15) -0.0115(13)
C29 0.0319(16) 0.0389(18) 0.077(2) -0.0124(16) -0.0204(16) -0.0068(14)
C30 0.0298(15) 0.0277(14) 0.0548(18) -0.0071(13) -0.0124(13) 0.0015(12)
C31 0.0200(12) 0.0237(13) 0.0224(12) 0.0020(10) 0.0012(10) 0.0013(10)
C32 0.0206(13) 0.0306(14) 0.0328(14) 0.0000(11) 0.0000(11) -0.0010(11)
C33 0.0212(14) 0.0483(18) 0.0407(16) 0.0053(14) 0.0025(12) 0.0042(12)
C34 0.0344(16) 0.0462(18) 0.0369(16) 0.0028(14) 0.0108(13) 0.0185(14)
C35 0.0473(18) 0.0317(15) 0.0298(15) -0.0060(12) 0.0062(13) 0.0108(13)
C36 0.0293(14) 0.0305(14) 0.0251(13) -0.0016(11) 0.0005(11) 0.0019(11)
C37 0.0443(17) 0.0385(17) 0.0390(16) -0.0139(13) 0.0031(13) 0.0048(14)
C38 0.056(2) 0.0473(19) 0.0335(16) -0.0084(14) -0.0119(14) 0.0049(15)
C39 0.0326(16) 0.0536(19) 0.0437(17) -0.0141(15) 0.0084(13) -0.0052(14)
C40 0.0387(16) 0.0386(16) 0.0329(15) 0.0033(13) 0.0049(12) -0.0069(13)
C41 0.0355(16) 0.0422(17) 0.0351(15) 0.0104(13) -0.0062(12) 0.0042(13)
C42 0.0388(16) 0.0249(14) 0.0477(17) -0.0048(13) -0.0071(13) -0.0035(12)

loop_
_atom_type_symbol
_atom_type_description
_atom_type_scat_dispersion_real
_atom_type_scat_dispersion_imag
_atom_type_scat_source
C C 0.0033 0.0016 'International Tables Vol C Tables 4.2.6.8 and 6.1.1.4'
H H 0 0 'International Tables Vol C Tables 4.2.6.8 and 6.1.1.4'
Cl Cl 0.1484 0.1585 'International Tables Vol C Tables 4.2.6.8 and 6.1.1.4'
N N 0.0061 0.0033 'International Tables Vol C Tables 4.2.6.8 and 6.1.1.4'
Si Si 0.0817 0.0704 'International Tables Vol C Tables 4.2.6.8 and 6.1.1.4'
Y Y -2.7962 3.5667 'International Tables Vol C Tables 4.2.6.8 and 6.1.1.4'

loop_
_geom_angle_atom_site_label_1
_geom_angle_atom_site_label_2
_geom_angle_atom_site_label_3
_geom_angle
_geom_angle_site_symmetry_1
_geom_angle_site_symmetry_3
_geom_angle_publ_flag
N3 Y N2 125.66(7) . . ?
N3 Y N1 99.31(7) . . ?
N2 Y N1 79.87(7) . . ?
N3 Y N4 80.31(7) . . ?
N2 Y N4 101.56(7) . . ?
N1 Y N4 178.48(7) . . ?
N3 Y Cl 120.04(5) . . ?
N2 Y Cl 114.29(5) . . ?
N1 Y Cl 89.11(5) . . ?
N4 Y Cl 89.81(5) . . ?
N1 Si1 C18 112.02(12) . . ?
N1 Si1 C17 106.55(11) . . ?
C18 Si1 C17 109.17(14) . . ?
N1 Si1 C16 113.47(12) . . ?
C18 Si1 C16 109.25(15) . . ?
C17 Si1 C16 106.11(14) . . ?
N2 Si2 C19 105.50(12) . . ?
N2 Si2 C21 116.76(12) . . ?
C19 Si2 C21 107.82(15) . . ?
N2 Si2 C20 107.03(12) . . ?
C19 Si2 C20 110.66(16) . . ?
C21 Si2 C20 109.00(14) . . ?
N3 Si3 C39 104.96(12) . . ?
N3 Si3 C38 106.65(12) . . ?
C39 Si3 C38 111.28(15) . . ?
N3 Si3 C37 118.48(12) . . ?
C39 Si3 C37 108.08(14) . . ?
C38 Si3 C37 107.39(14) . . ?
N4 Si4 C40 105.02(12) . . ?
N4 Si4 C42 110.84(12) . . ?
C40 Si4 C42 109.94(14) . . ?
N4 Si4 C41 114.25(12) . . ?
C40 Si4 C41 106.62(14) . . ?
C42 Si4 C41 109.92(14) . . ?
C1 N1 Si1 127.23(17) . . ?
C1 N1 Y 97.55(14) . . ?
Si1 N1 Y 135.08(11) . . ?
C3 N2 Si2 125.59(16) . . ?
C3 N2 Y 100.93(14) . . ?
Si2 N2 Y 133.10(10) . . ?
C22 N3 Si3 127.08(16) . . ?
C22 N3 Y 99.60(14) . . ?
Si3 N3 Y 133.12(11) . . ?
C24 N4 Si4 127.20(17) . . ?
C24 N4 Y 98.58(14) . . ?
Si4 N4 Y 134.16(10) . . ?
N1 C1 C2 124.2(2) . . ?
N1 C1 C4 120.6(2) . . ?
C2 C1 C4 115.2(2) . . ?
C3 C2 C1 127.7(2) . . ?
N2 C3 C2 123.3(2) . . ?
N2 C3 C10 121.7(2) . . ?
C2 C3 C10 115.0(2) . . ?
C9 C4 C5 118.7(2) . . ?
C9 C4 C1 120.0(2) . . ?
C5 C4 C1 121.3(2) . . ?
C6 C5 C4 120.3(3) . . ?
C7 C6 C5 120.3(3) . . ?
C6 C7 C8 120.0(3) . . ?
C7 C8 C9 120.3(3) . . ?
C8 C9 C4 120.4(3) . . ?
C15 C10 C11 118.6(2) . . ?
C15 C10 C3 120.9(2) . . ?
C11 C10 C3 120.5(2) . . ?
C12 C11 C10 120.9(3) . . ?
C13 C12 C11 119.6(3) . . ?
C14 C13 C12 120.3(3) . . ?
C13 C14 C15 120.3(3) . . ?
C10 C15 C14 120.2(3) . . ?
N3 C22 C23 123.6(2) . . ?
N3 C22 C25 120.8(2) . . ?
C23 C22 C25 115.5(2) . . ?
C22 C23 C24 128.0(2) . . ?
N4 C24 C23 123.8(2) . . ?
N4 C24 C31 120.2(2) . . ?
C23 C24 C31 115.9(2) . . ?
C26 C25 C30 118.6(2) . . ?
C26 C25 C22 120.3(2) . . ?
C30 C25 C22 121.1(2) . . ?
C27 C26 C25 120.6(2) . . ?
C28 C27 C26 120.3(3) . . ?
C27 C28 C29 119.7(3) . . ?
C28 C29 C30 120.3(3) . . ?
C29 C30 C25 120.3(3) . . ?
C32 C31 C36 118.7(2) . . ?
C32 C31 C24 121.5(2) . . ?
C36 C31 C24 119.8(2) . . ?
C33 C32 C31 120.6(3) . . ?
C34 C33 C32 119.7(3) . . ?
C33 C34 C35 120.5(3) . . ?
C34 C35 C36 119.6(3) . . ?
C35 C36 C31 120.8(3) . . ?

loop_
_geom_bond_atom_site_label_1
_geom_bond_atom_site_label_2
_geom_bond_distance
_geom_bond_site_symmetry_2
_geom_bond_publ_flag
Y N3 2.3079(19) . ?
Y N2 2.3137(19) . ?
Y N1 2.3611(19) . ?
Y N4 2.3612(19) . ?
Y Cl 2.5566(6) . ?
Si1 N1 1.755(2) . ?
Si1 C18 1.863(3) . ?
Si1 C17 1.863(3) . ?
Si1 C16 1.871(3) . ?
Si2 N2 1.755(2) . ?
Si2 C19 1.852(3) . ?
Si2 C21 1.852(3) . ?
Si2 C20 1.858(3) . ?
Si3 N3 1.753(2) . ?
Si3 C39 1.855(3) . ?
Si3 C38 1.857(3) . ?
Si3 C37 1.874(3) . ?
Si4 N4 1.764(2) . ?
Si4 C40 1.853(3) . ?
Si4 C42 1.859(3) . ?
Si4 C41 1.869(3) . ?
N1 C1 1.332(3) . ?
N2 C3 1.330(3) . ?
N3 C22 1.338(3) . ?
N4 C24 1.329(3) . ?
C1 C2 1.422(3) . ?
C1 C4 1.498(3) . ?
C2 C3 1.415(3) . ?
C3 C10 1.504(3) . ?
C4 C9 1.390(4) . ?
C4 C5 1.395(4) . ?
C5 C6 1.391(4) . ?
C6 C7 1.372(4) . ?
C7 C8 1.378(4) . ?
C8 C9 1.388(4) . ?
C10 C15 1.389(4) . ?
C10 C11 1.392(4) . ?
C11 C12 1.389(4) . ?
C12 C13 1.378(4) . ?
C13 C14 1.373(4) . ?
C14 C15 1.392(4) . ?
C22 C23 1.412(3) . ?
C22 C25 1.502(3) . ?
C23 C24 1.425(3) . ?
C24 C31 1.502(3) . ?
C25 C26 1.393(4) . ?
C25 C30 1.394(4) . ?
C26 C27 1.383(4) . ?
C27 C28 1.376(4) . ?
C28 C29 1.383(4) . ?
C29 C30 1.385(4) . ?
C31 C32 1.390(3) . ?
C31 C36 1.391(4) . ?
C32 C33 1.389(4) . ?
C33 C34 1.377(4) . ?
C34 C35 1.383(4) . ?
C35 C36 1.384(4) . ?
